data_1536393
loop_
_publ_author_name
'Weil, M.'

_publ_section_title
;
 Preparation and crystal structure analyses of compounds in the systems Hg
 O/M X O4/H2 O (M = Co, Zn, Cd; X = S, Se)
;
_journal_name_full 'Zeitschrift fuer Anorganische und Allgemeine Chemie'
_journal_page_first 921
_journal_page_last 927
_journal_volume 630
_journal_year 2004
_chemical_formula_sum 'H2 Hg2 O9 Se2 Zn2'
_chemical_name_systematic '(Zn Se O3) (Zn Se O4) Hg2 (O H)2'
_space_group_IT_number 12
_symmetry_space_group_name_Hall '-C 2y'
_symmetry_space_group_name_H-M 'C 1 2/m 1'
_cell_angle_alpha 90
_cell_angle_beta 90.154
_cell_angle_gamma 90
_cell_formula_units_Z 2
_cell_length_a 17.342
_cell_length_b 6.1939
_cell_length_c 4.4713
_cell_volume 480.281
_citation_journal_id_ASTM ZAACAB
_cod_data_source_file Weil_ZAACAB_2004_1280.cif
_cod_data_source_block H2Hg2O9Se2Zn2
_cod_original_cell_volume 480.2812
_cod_database_code 1536393

loop_
_symmetry_equiv_pos_as_xyz
x,y,z
-x,y,-z
-x,-y,-z
x,-y,z
x+1/2,y+1/2,z
-x+1/2,y+1/2,-z
-x+1/2,-y+1/2,-z
x+1/2,-y+1/2,z

loop_
_atom_site_label
_atom_site_type_symbol
_atom_site_fract_x
_atom_site_fract_y
_atom_site_fract_z
_atom_site_occupancy
_atom_site_U_iso_or_equiv
Zn1 Zn+2 0.25 0.25 0 1 0.0
O2 O-2 0.2881 0.5 0.7166 1 0.0
O4 O-2 0.4445 0.5 0.655 0.5 0.0
Hg1 Hg+1 0.42871 0 0.961 1 0.0
O3 O-2 0.3489 0.2829 0.2747 1 0.0
Se1 Se+5 0.36515 0.5 0.4872 1 0.0
O1 O-2 0.311 0 0.8125 1 0.0
